data_4133657
loop_
_publ_author_name
'He, Chi'
'Stratton, Thomas P.'
'Baran, Phil S.'

_publ_section_title
;
 Concise Total Synthesis of Herqulines B and C.
;
_journal_issue 1
_journal_name_full 'Journal of the American Chemical Society'
_journal_page_first 29
_journal_page_last 32
_journal_paper_doi 10.1021/jacs.8b13029
_journal_volume 141
_journal_year 2019
_chemical_absolute_configuration ad
_chemical_formula_moiety 'C20 H26 N2 O2'
_chemical_formula_sum 'C20 H26 N2 O2'
_chemical_formula_weight 326.43
_space_group_crystal_system hexagonal
_space_group_IT_number 170
_space_group_name_Hall 'P 65'
_space_group_name_H-M_alt 'P 65'
_atom_sites_solution_hydrogens mixed
_audit_creation_date 2018-11-29
_audit_creation_method
;
Olex2 1.2
(compiled 2018.05.29 svn.r3508 for OlexSys, GUI svn.r5506)
;
_cell_angle_alpha 90
_cell_angle_beta 90
_cell_angle_gamma 120
_cell_formula_units_Z 6
_cell_length_a 19.5192(4)
_cell_length_b 19.5192(4)
_cell_length_c 8.5136(2)
_cell_measurement_reflns_used 9968
_cell_measurement_temperature 100(2)
_cell_measurement_theta_max 70.71
_cell_measurement_theta_min 2.61
_cell_volume 2809.10(10)
_computing_cell_refinement 'SAINT v8.34A (Bruker, 2013)'
_computing_data_collection 'APEX2 v2013.6-2 (Bruker, 2013)'
_computing_data_reduction 'SAINT v8.34A (Bruker, 2013)'
_computing_molecular_graphics 'Olex2 (Dolomanov et al., 2009)'
_computing_publication_material 'Olex2 (Dolomanov et al., 2009)'
_computing_structure_refinement 'XL (Sheldrick, 2008)'
_diffrn_ambient_temperature 100.0
_diffrn_detector 'Bruker APEX-II CCD'
_diffrn_detector_area_resol_mean 7.9
_diffrn_detector_type 'CCD Area Detector'
_diffrn_measured_fraction_theta_full 1.000
_diffrn_measured_fraction_theta_max 0.995
_diffrn_measurement_device 'Kappa Four-Circle Diffractometer'
_diffrn_measurement_device_type 'Bruker APEX II Ultra'
_diffrn_measurement_method '\w and \f scans'
_diffrn_radiation_monochromator 'Double Bounce Multilayer Mirrors'
_diffrn_radiation_probe x-ray
_diffrn_radiation_type CuK\a
_diffrn_radiation_wavelength 1.54178
_diffrn_reflns_av_R_equivalents 0.0326
_diffrn_reflns_av_unetI/netI 0.0164
_diffrn_reflns_Laue_measured_fraction_full 1.000
_diffrn_reflns_Laue_measured_fraction_max 0.995
_diffrn_reflns_limit_h_max 23
_diffrn_reflns_limit_h_min -22
_diffrn_reflns_limit_k_max 23
_diffrn_reflns_limit_k_min -23
_diffrn_reflns_limit_l_max 10
_diffrn_reflns_limit_l_min -10
_diffrn_reflns_number 29527
_diffrn_reflns_point_group_measured_fraction_full 1.000
_diffrn_reflns_point_group_measured_fraction_max 0.991
_diffrn_reflns_theta_full 67.679
_diffrn_reflns_theta_max 71.208
_diffrn_reflns_theta_min 2.614
_diffrn_source 'Micro Focus Rotating Anode'
_diffrn_source_type 'Bruker TXS'
_diffrn_standards_number 0
_exptl_absorpt_coefficient_mu 0.591
_exptl_absorpt_correction_T_max 0.7534
_exptl_absorpt_correction_T_min 0.6607
_exptl_absorpt_correction_type multi-scan
_exptl_absorpt_process_details
'SADABS-2016/2 (Bruker,2016/2) was used for absorption correction. wR2(int) was 0.0810 before and 0.0413 after correction. The Ratio of minimum to maximum transmission is 0.8770. The \l/2 correction factor is Not present.'
_exptl_crystal_colour colourless
_exptl_crystal_colour_primary colourless
_exptl_crystal_density_diffrn 1.158
_exptl_crystal_description plank
_exptl_crystal_F_000 1056
_exptl_crystal_size_max 0.24
_exptl_crystal_size_mid 0.04
_exptl_crystal_size_min 0.04
_refine_diff_density_max 0.259
_refine_diff_density_min -0.112
_refine_diff_density_rms 0.028
_refine_ls_abs_structure_details
;
 Flack x determined using 1587 quotients [(I+)-(I-)]/[(I+)+(I-)]
 (Parsons, Flack and Wagner, Acta Cryst. B69 (2013) 249-259).
;
_refine_ls_abs_structure_Flack 0.04(6)
_refine_ls_extinction_method none
_refine_ls_goodness_of_fit_ref 1.036
_refine_ls_hydrogen_treatment mixed
_refine_ls_matrix_type full
_refine_ls_number_parameters 222
_refine_ls_number_reflns 3598
_refine_ls_number_restraints 1
_refine_ls_restrained_S_all 1.036
_refine_ls_R_factor_all 0.0283
_refine_ls_R_factor_gt 0.0272
_refine_ls_shift/su_max 0.003
_refine_ls_shift/su_mean 0.000
_refine_ls_structure_factor_coef Fsqd
_refine_ls_weighting_details 'w=1/[\s^2^(Fo^2^)+(0.0428P)^2^+0.4545P] where P=(Fo^2^+2Fc^2^)/3'
_refine_ls_weighting_scheme calc
_refine_ls_wR_factor_gt 0.0716
_refine_ls_wR_factor_ref 0.0726
_reflns_Friedel_coverage 0.859
_reflns_Friedel_fraction_full 1.000
_reflns_Friedel_fraction_max 0.987
_reflns_number_gt 3506
_reflns_number_total 3598
_reflns_threshold_expression 'I > 2\s(I)'
_cod_data_source_file ja8b13029_si_002.cif
_cod_data_source_block baran708_sq
_cod_depositor_comments
;
The following automatic conversions were performed:

data item '_diffrn_radiation_probe' value 'X-ray' was changed to
'x-ray' in accordance with the
/home/saulius/struct/COD-crude-data/automatic-downloads/DataCite-retrospective/ACS/depositions/lib/dictionaries/cif_core.dic
dictionary named 'cif_core.dic' version 2.4.2 last updated on
2011-04-26.

Automatic conversion script
Id: cif_fix_values 6909 2019-04-08 15:41:33Z antanas 
;
_cod_original_cell_volume 2809.10(13)
_cod_database_code 4133657
_shelx_shelxl_version_number 2014/7
_shelx_space_group_comment
;
The symmetry employed for this shelxl refinement is uniquely defined
by the following loop, which should always be used as a source of
symmetry information in preference to the above space-group names.
They are only intended as comments.
;
_shelx_estimated_absorpt_t_max 0.977
_shelx_estimated_absorpt_t_min 0.871
_olex2_refinement_description
;
1. Fixed Uiso
 At 1.2 times of:
  All C(H) groups, All C(H,H) groups, All N(H) groups
 At 1.5 times of:
  All C(H,H,H) groups
2.a Ternary CH refined with riding coordinates:
 C3(H3), C5(H5), C9(H9)
2.b Secondary CH2 refined with riding coordinates:
 C2(H2A,H2B), C4(H4A,H4B), C6(H6A,H6B), C11(H11A,H11B), C12(H12A,H12B),
 C13(H13A,H13B)
2.c Aromatic/amide H refined with riding coordinates:
 C8(H8), C15(H15), C16(H16), C19(H19)
2.d Idealised Me refined as rotating group:
 C1(H1A,H1B,H1C), C20(H20A,H20B,H20C)
;
_platon_squeeze_void_probe_radius 1.20
_olex2_submission_special_instructions 'No special instructions were received'

loop_
_space_group_symop_operation_xyz
'x, y, z'
'-y, x-y, z+2/3'
'-x+y, -x, z+1/3'
'-x, -y, z+1/2'
'y, -x+y, z+1/6'
'x-y, x, z+5/6'

loop_
_atom_site_label
_atom_site_type_symbol
_atom_site_fract_x
_atom_site_fract_y
_atom_site_fract_z
_atom_site_U_iso_or_equiv
_atom_site_adp_type
_atom_site_occupancy
_atom_site_site_symmetry_order
_atom_site_calc_flag
_atom_site_refinement_flags_posn
O1 O 0.46778(8) 1.09774(8) 0.63925(19) 0.0370(3) Uani 1 1 d .
O2 O 0.26131(8) 1.07002(8) 0.51265(18) 0.0311(3) Uani 1 1 d .
N1 N 0.22115(8) 0.72766(8) 0.31996(17) 0.0214(3) Uani 1 1 d .
N2 N 0.36075(8) 0.79414(8) 0.50186(17) 0.0194(3) Uani 1 1 d .
H2 H 0.3982(13) 0.7920(12) 0.561(3) 0.023 Uiso 1 1 d R
C1 C 0.15604(11) 0.72427(12) 0.2301(2) 0.0279(4) Uani 1 1 d .
H1A H 0.1058 0.6873 0.2806 0.042 Uiso 1 1 calc GR
H1B H 0.1569 0.7062 0.1231 0.042 Uiso 1 1 calc GR
H1C H 0.1617 0.7770 0.2263 0.042 Uiso 1 1 calc GR
C2 C 0.21971(10) 0.75024(10) 0.4841(2) 0.0197(3) Uani 1 1 d .
H2A H 0.1674 0.7136 0.5306 0.024 Uiso 1 1 calc R
H2B H 0.2272 0.8043 0.4873 0.024 Uiso 1 1 calc R
C3 C 0.28435(10) 0.74811(9) 0.58174(19) 0.0196(3) Uani 1 1 d .
H3 H 0.2720 0.6919 0.5888 0.023 Uiso 1 1 calc R
C4 C 0.35898(10) 0.76678(10) 0.3427(2) 0.0211(3) Uani 1 1 d .
H4A H 0.3466 0.7110 0.3459 0.025 Uiso 1 1 calc R
H4B H 0.4120 0.7987 0.2949 0.025 Uiso 1 1 calc R
C5 C 0.29811(10) 0.77262(10) 0.2402(2) 0.0212(4) Uani 1 1 d .
H5 H 0.2929 0.7395 0.1464 0.025 Uiso 1 1 calc R
C6 C 0.28945(10) 0.77971(10) 0.7507(2) 0.0203(3) Uani 1 1 d .
H6A H 0.2353 0.7581 0.7934 0.024 Uiso 1 1 calc R
H6B H 0.3180 0.7609 0.8183 0.024 Uiso 1 1 calc R
C7 C 0.33156(10) 0.86924(10) 0.75604(19) 0.0184(3) Uani 1 1 d .
C8 C 0.29331(10) 0.90834(10) 0.72975(19) 0.0195(3) Uani 1 1 d .
H8 H 0.2378 0.8817 0.7469 0.023 Uiso 1 1 calc R
C9 C 0.33403(10) 0.99369(10) 0.6735(2) 0.0223(3) Uani 1 1 d .
H9 H 0.3092 1.0219 0.7252 0.027 Uiso 1 1 calc R
C10 C 0.42280(11) 1.03742(10) 0.7080(2) 0.0248(4) Uani 1 1 d .
C11 C 0.44906(11) 0.99969(11) 0.8294(2) 0.0259(4) Uani 1 1 d .
H11A H 0.4272 1.0014 0.9333 0.031 Uiso 1 1 calc R
H11B H 0.5075 1.0290 0.8371 0.031 Uiso 1 1 calc R
C12 C 0.41998(10) 0.91358(10) 0.7828(2) 0.0216(3) Uani 1 1 d .
H12A H 0.4472 0.9124 0.6855 0.026 Uiso 1 1 calc R
H12B H 0.4333 0.8872 0.8670 0.026 Uiso 1 1 calc R
C13 C 0.32325(11) 0.85580(11) 0.1692(2) 0.0248(4) Uani 1 1 d .
H13A H 0.3806 0.8815 0.1466 0.030 Uiso 1 1 calc R
H13B H 0.2961 0.8465 0.0666 0.030 Uiso 1 1 calc R
C14 C 0.31010(10) 0.91613(10) 0.2560(2) 0.0223(4) Uani 1 1 d .
C15 C 0.26987(11) 0.94980(11) 0.1858(2) 0.0274(4) Uani 1 1 d .
H15 H 0.2521 0.9362 0.0805 0.033 Uiso 1 1 calc R
C16 C 0.25497(11) 1.00299(11) 0.2661(2) 0.0285(4) Uani 1 1 d .
H16 H 0.2290 1.0268 0.2142 0.034 Uiso 1 1 calc R
C17 C 0.27785(10) 1.02158(10) 0.4222(2) 0.0239(4) Uani 1 1 d .
C18 C 0.31794(10) 0.98809(9) 0.4961(2) 0.0205(3) Uani 1 1 d .
C19 C 0.33578(10) 0.93877(10) 0.4094(2) 0.0200(3) Uani 1 1 d .
H19 H 0.3670 0.9196 0.4571 0.024 Uiso 1 1 calc R
C20 C 0.21821(13) 1.10211(13) 0.4384(3) 0.0433(6) Uani 1 1 d .
H20A H 0.2472 1.1324 0.3455 0.065 Uiso 1 1 calc GR
H20B H 0.2117 1.1371 0.5119 0.065 Uiso 1 1 calc GR
H20C H 0.1661 1.0590 0.4066 0.065 Uiso 1 1 calc GR

loop_
_atom_site_aniso_label
_atom_site_aniso_U_11
_atom_site_aniso_U_22
_atom_site_aniso_U_33
_atom_site_aniso_U_23
_atom_site_aniso_U_13
_atom_site_aniso_U_12
O1 0.0340(7) 0.0230(7) 0.0412(8) 0.0060(6) -0.0081(6) 0.0046(6)
O2 0.0346(7) 0.0257(6) 0.0413(8) 0.0004(6) -0.0033(6) 0.0214(6)
N1 0.0190(7) 0.0221(7) 0.0208(7) -0.0042(6) -0.0016(6) 0.0087(6)
N2 0.0196(7) 0.0226(7) 0.0170(7) -0.0021(6) -0.0006(6) 0.0113(6)
C1 0.0231(9) 0.0330(9) 0.0260(9) -0.0064(7) -0.0052(7) 0.0127(8)
C2 0.0187(8) 0.0190(7) 0.0196(8) -0.0003(6) 0.0016(6) 0.0081(6)
C3 0.0217(8) 0.0165(7) 0.0202(8) 0.0006(6) -0.0004(7) 0.0094(6)
C4 0.0195(8) 0.0215(8) 0.0209(8) -0.0020(6) 0.0022(7) 0.0094(6)
C5 0.0229(8) 0.0228(8) 0.0166(8) -0.0052(7) 0.0003(7) 0.0104(7)
C6 0.0238(8) 0.0206(8) 0.0165(8) 0.0029(7) 0.0009(6) 0.0112(7)
C7 0.0237(8) 0.0200(8) 0.0102(7) -0.0002(6) 0.0013(6) 0.0100(7)
C8 0.0232(8) 0.0213(8) 0.0138(7) -0.0004(6) 0.0017(6) 0.0108(7)
C9 0.0271(8) 0.0212(8) 0.0219(8) -0.0011(7) -0.0001(7) 0.0146(7)
C10 0.0302(9) 0.0175(8) 0.0239(9) -0.0062(7) -0.0047(7) 0.0099(7)
C11 0.0267(9) 0.0238(9) 0.0242(9) -0.0048(7) -0.0063(7) 0.0104(7)
C12 0.0239(8) 0.0225(8) 0.0188(8) -0.0008(6) -0.0012(6) 0.0118(7)
C13 0.0289(9) 0.0294(9) 0.0141(8) -0.0003(7) -0.0001(7) 0.0131(8)
C14 0.0227(8) 0.0205(8) 0.0192(8) 0.0046(7) 0.0029(7) 0.0076(7)
C15 0.0298(9) 0.0267(9) 0.0214(8) 0.0064(7) -0.0024(7) 0.0109(8)
C16 0.0288(9) 0.0263(9) 0.0310(10) 0.0089(8) -0.0030(8) 0.0142(8)
C17 0.0227(8) 0.0159(8) 0.0324(10) 0.0043(7) 0.0012(7) 0.0091(7)
C18 0.0208(8) 0.0179(8) 0.0211(8) 0.0018(7) -0.0009(7) 0.0083(6)
C19 0.0199(8) 0.0200(8) 0.0197(8) 0.0053(6) 0.0024(6) 0.0097(6)
C20 0.0391(11) 0.0309(10) 0.0697(16) -0.0073(10) -0.0175(11) 0.0249(9)

loop_
_atom_type_symbol
_atom_type_description
_atom_type_scat_dispersion_real
_atom_type_scat_dispersion_imag
_atom_type_scat_source
C C 0.0181 0.0091 'International Tables Vol C Tables 4.2.6.8 and 6.1.1.4'
H H 0.0000 0.0000 'International Tables Vol C Tables 4.2.6.8 and 6.1.1.4'
N N 0.0311 0.0180 'International Tables Vol C Tables 4.2.6.8 and 6.1.1.4'
O O 0.0492 0.0322 'International Tables Vol C Tables 4.2.6.8 and 6.1.1.4'

loop_
_geom_angle_atom_site_label_1
_geom_angle_atom_site_label_2
_geom_angle_atom_site_label_3
_geom_angle
C17 O2 C20 116.54(17)
C1 N1 C2 111.46(14)
C1 N1 C5 113.07(15)
C2 N1 C5 115.24(13)
C3 N2 H2 107.9(14)
C4 N2 H2 112.2(14)
C4 N2 C3 112.18(13)
N1 C1 H1A 109.5
N1 C1 H1B 109.5
N1 C1 H1C 109.5
H1A C1 H1B 109.5
H1A C1 H1C 109.5
H1B C1 H1C 109.5
N1 C2 H2A 109.3
N1 C2 H2B 109.3
N1 C2 C3 111.65(13)
H2A C2 H2B 108.0
C3 C2 H2A 109.3
C3 C2 H2B 109.3
N2 C3 C2 109.35(13)
N2 C3 H3 108.2
N2 C3 C6 110.08(13)
C2 C3 H3 108.2
C2 C3 C6 112.57(13)
C6 C3 H3 108.2
N2 C4 H4A 109.1
N2 C4 H4B 109.1
N2 C4 C5 112.55(14)
H4A C4 H4B 107.8
C5 C4 H4A 109.1
C5 C4 H4B 109.1
N1 C5 C4 107.00(14)
N1 C5 H5 103.9
N1 C5 C13 119.60(14)
C4 C5 H5 103.9
C4 C5 C13 116.57(14)
C13 C5 H5 103.9
C3 C6 H6A 109.2
C3 C6 H6B 109.2
H6A C6 H6B 107.9
C7 C6 C3 112.15(13)
C7 C6 H6A 109.2
C7 C6 H6B 109.2
C8 C7 C6 121.45(15)
C8 C7 C12 120.38(15)
C12 C7 C6 118.07(14)
C7 C8 H8 118.4
C7 C8 C9 123.17(15)
C9 C8 H8 118.4
C8 C9 H9 109.5
C8 C9 C10 112.14(14)
C8 C9 C18 104.81(14)
C10 C9 H9 109.5
C10 C9 C18 111.29(14)
C18 C9 H9 109.5
O1 C10 C9 121.22(17)
O1 C10 C11 123.42(17)
C11 C10 C9 115.35(15)
C10 C11 H11A 109.8
C10 C11 H11B 109.8
C10 C11 C12 109.26(14)
H11A C11 H11B 108.3
C12 C11 H11A 109.8
C12 C11 H11B 109.8
C7 C12 C11 110.96(14)
C7 C12 H12A 109.4
C7 C12 H12B 109.4
C11 C12 H12A 109.4
C11 C12 H12B 109.4
H12A C12 H12B 108.0
C5 C13 H13A 106.8
C5 C13 H13B 106.8
H13A C13 H13B 106.7
C14 C13 C5 122.07(15)
C14 C13 H13A 106.8
C14 C13 H13B 106.8
C15 C14 C13 120.95(16)
C15 C14 C19 116.99(17)
C19 C14 C13 122.04(16)
C14 C15 H15 119.3
C14 C15 C16 121.45(17)
C16 C15 H15 119.3
C15 C16 H16 119.8
C15 C16 C17 120.33(17)
C17 C16 H16 119.8
O2 C17 C16 123.93(16)
O2 C17 C18 116.66(16)
C16 C17 C18 119.38(17)
C17 C18 C9 123.57(16)
C19 C18 C9 117.33(15)
C19 C18 C17 118.60(16)
C14 C19 H19 118.5
C18 C19 C14 123.01(16)
C18 C19 H19 118.5
O2 C20 H20A 109.5
O2 C20 H20B 109.5
O2 C20 H20C 109.5
H20A C20 H20B 109.5
H20A C20 H20C 109.5
H20B C20 H20C 109.5

loop_
_geom_bond_atom_site_label_1
_geom_bond_atom_site_label_2
_geom_bond_distance
O1 C10 1.211(2)
O2 C17 1.377(2)
O2 C20 1.424(2)
N1 C1 1.456(2)
N1 C2 1.470(2)
N1 C5 1.473(2)
N2 H2 0.91(2)
N2 C3 1.468(2)
N2 C4 1.451(2)
C1 H1A 0.9800
C1 H1B 0.9800
C1 H1C 0.9800
C2 H2A 0.9900
C2 H2B 0.9900
C2 C3 1.528(2)
C3 H3 1.0000
C3 C6 1.549(2)
C4 H4A 0.9900
C4 H4B 0.9900
C4 C5 1.524(2)
C5 H5 1.0000
C5 C13 1.564(2)
C6 H6A 0.9900
C6 H6B 0.9900
C6 C7 1.515(2)
C7 C8 1.327(2)
C7 C12 1.512(2)
C8 H8 0.9500
C8 C9 1.521(2)
C9 H9 1.0000
C9 C10 1.529(2)
C9 C18 1.535(2)
C10 C11 1.500(3)
C11 H11A 0.9900
C11 H11B 0.9900
C11 C12 1.533(2)
C12 H12A 0.9900
C12 H12B 0.9900
C13 H13A 0.9900
C13 H13B 0.9900
C13 C14 1.517(3)
C14 C15 1.386(3)
C14 C19 1.390(2)
C15 H15 0.9500
C15 C16 1.390(3)
C16 H16 0.9500
C16 C17 1.391(3)
C17 C18 1.395(2)
C18 C19 1.389(2)
C19 H19 0.9500
C20 H20A 0.9800
C20 H20B 0.9800
C20 H20C 0.9800

loop_
_platon_squeeze_void_nr
_platon_squeeze_void_average_x
_platon_squeeze_void_average_y
_platon_squeeze_void_average_z
_platon_squeeze_void_volume
_platon_squeeze_void_count_electrons
_platon_squeeze_void_content
1 0.000 0.000 -0.025 377 75 ' '
